data_7040627
loop_
_publ_author_name
'Liu, Jiancai'
'Yu, Jing'
'Han, Qing'
'Wen, Yue'
'Chen, Lijuan'
'Zhao, Junwei'

_publ_section_title
;
 First quadruple-glycine bridging mono-lanthanide-substituted
 borotungstate hybrids.
;
_journal_issue 41
_journal_name_full 'Dalton transactions (Cambridge, England : 2003)'
_journal_page_first 16471
_journal_page_last 16484
_journal_paper_doi 10.1039/c6dt03148j
_journal_volume 45
_journal_year 2016
_chemical_formula_moiety '0.5(C16 H40 B4 K8 N8 Na8 O194 Sm4 W44), 12(O)'
_chemical_formula_sum 'C8 H70 B2 K4 N4 Na4 O109 Sm2 W22'
_chemical_formula_weight 6582.06
_chemical_name_systematic
;
 ? 
;
_space_group_crystal_system monoclinic
_space_group_IT_number 14
_space_group_name_Hall '-P 2ybc'
_space_group_name_H-M_alt 'P 1 21/c 1'
_symmetry_space_group_name_Hall '-P 2ybc'
_symmetry_space_group_name_H-M 'P 1 21/c 1'
_atom_sites_solution_hydrogens geom
_atom_sites_solution_primary direct
_atom_sites_solution_secondary difmap
_audit_creation_date 2016-08-24
_audit_creation_method
;
Olex2 1.2
(compiled 2016.02.19 svn.r3266 for OlexSys, GUI svn.r5155)
;
_audit_update_record
;
2016-09-05 deposited with the CCDC.
2016-09-13 downloaded from the CCDC.
;
_cell_angle_alpha 90.00
_cell_angle_beta 92.4250(10)
_cell_angle_gamma 90.00
_cell_formula_units_Z 2
_cell_length_a 11.7598(7)
_cell_length_b 21.7014(14)
_cell_length_c 21.7560(14)
_cell_measurement_reflns_used 3286
_cell_measurement_temperature 296(2)
_cell_measurement_theta_max 25.969
_cell_measurement_theta_min 2.213
_cell_volume 5547.2(6)
_computing_cell_refinement 'Bruker XSCANS'
_computing_data_collection 'Bruker XSCANS'
_computing_data_reduction 'Bruker SHELXTL'
_computing_molecular_graphics 'Olex2 (Dolomanov et al., 2009)'
_computing_publication_material 'Olex2 (Dolomanov et al., 2009)'
_computing_structure_refinement 'SHELXL-97 (Sheldrick, 1997)'
_computing_structure_solution 'SHELXS-97 (Sheldrick, 1990)'
_diffrn_ambient_temperature 296.15
_diffrn_detector_area_resol_mean none
_diffrn_measured_fraction_theta_full 0.984
_diffrn_measured_fraction_theta_max 0.984
_diffrn_measurement_device_type 'Bruker P4'
_diffrn_measurement_method '\w scans'
_diffrn_radiation_monochromator graphite
_diffrn_radiation_type MoK\a
_diffrn_radiation_wavelength 0.71073
_diffrn_reflns_av_R_equivalents 0.0758
_diffrn_reflns_av_unetI/netI 0.0881
_diffrn_reflns_limit_h_max 13
_diffrn_reflns_limit_h_min -13
_diffrn_reflns_limit_k_max 25
_diffrn_reflns_limit_k_min -22
_diffrn_reflns_limit_l_max 25
_diffrn_reflns_limit_l_min -24
_diffrn_reflns_number 27769
_diffrn_reflns_theta_full 25.00
_diffrn_reflns_theta_max 25.00
_diffrn_reflns_theta_min 1.97
_diffrn_source 'fine-focus sealed tube'
_diffrn_standards_decay_% none
_diffrn_standards_interval_count none
_diffrn_standards_interval_time none
_diffrn_standards_number 27946
_exptl_absorpt_coefficient_mu 24.028
_exptl_absorpt_correction_T_max 0.7457
_exptl_absorpt_correction_T_min 0.3295
_exptl_absorpt_correction_type multi-scan
_exptl_absorpt_process_details
;
SADABS-2008/1 (Bruker,2008) was used for absorption correction.
wR2(int) was 0.1455 before and 0.0572 after correction. 
The Ratio of minimum to maximum transmission is 0.4419. 
The \l/2 correction factor is 0.0015.
;
_exptl_crystal_colour 'Pale yellow '
_exptl_crystal_density_diffrn 3.941
_exptl_crystal_density_method 'not measured'
_exptl_crystal_description Needle
_exptl_crystal_F_000 5800
_exptl_crystal_size_max 0.26
_exptl_crystal_size_mid 0.11
_exptl_crystal_size_min 0.06
_refine_diff_density_max 3.961
_refine_diff_density_min -2.173
_refine_diff_density_rms 0.359
_refine_ls_extinction_coef 0.000037(4)
_refine_ls_extinction_expression Fc^*^=kFc[1+0.001xFc^2^\l^3^/sin(2\q)]^-1/4^
_refine_ls_extinction_method SHELXL
_refine_ls_goodness_of_fit_ref 1.009
_refine_ls_hydrogen_treatment mixed
_refine_ls_matrix_type full
_refine_ls_number_parameters 692
_refine_ls_number_reflns 9609
_refine_ls_number_restraints 66
_refine_ls_restrained_S_all 1.008
_refine_ls_R_factor_all 0.0779
_refine_ls_R_factor_gt 0.0429
_refine_ls_shift/su_max 0.001
_refine_ls_shift/su_mean 0.000
_refine_ls_structure_factor_coef Fsqd
_refine_ls_weighting_details 'calc w=1/[\s^2^(Fo^2^)+(0.0008P)^2^+0.0000P] where P=(Fo^2^+2Fc^2^)/3'
_refine_ls_weighting_scheme calc
_refine_ls_wR_factor_gt 0.0654
_refine_ls_wR_factor_ref 0.0717
_reflns_number_gt 6604
_reflns_number_total 9609
_reflns_threshold_expression >2sigma(I)
_cod_data_source_file c6dt03148j2.cif
_cod_data_source_block 4
_cod_depositor_comments 'Adding full bibliography for 7040623--7040628.cif.'
_cod_database_code 7040627
_olex2_refinement_description
;
1. Fixed Uiso
 At 1.2 times of:
  All C(H,H) groups
 At 1.5 times of:
  All N(H,H,H) groups
2. Uiso/Uaniso restraints and constraints
Uanis(O14) \\sim Ueq, Uanis(B1) \\sim Ueq, Uanis(N2) \\sim Ueq, Uanis(O14)
\\sim Ueq, Uanis(O12) \\sim Ueq, Uanis(O13W) \\sim Ueq, Uanis(O3) \\sim Ueq,
Uanis(O43) \\sim Ueq, Uanis(O23) \\sim Ueq, Uanis(O1) \\sim Ueq: with sigma of
0.01 and sigma for terminal atoms of 0.02
Uanis(Na1) \\sim Ueq: with sigma of 0.001 and sigma for terminal atoms of 0.002
3. Others
 Fixed Sof: O8W(0.5) O11W(0.5) O12W(0.5) O13W(0.5) O14W(0.5)
4.a Secondary CH2 refined with riding coordinates:
 C1(H1A,H1B), C4(H4A,H4B)
4.b Me refined with riding coordinates:
 N1(H1C,H1D,H1E), N2(H2A,H2B,H2C)
;
_olex2_submission_special_instructions 'No special instructions were received'

loop_
_space_group_symop_id
_space_group_symop_operation_xyz
1 'x, y, z'
2 '-x, y+1/2, -z+1/2'
3 '-x, -y, -z'
4 'x, -y-1/2, z-1/2'

loop_
_atom_site_label
_atom_site_type_symbol
_atom_site_fract_x
_atom_site_fract_y
_atom_site_fract_z
_atom_site_U_iso_or_equiv
_atom_site_adp_type
_atom_site_occupancy
_atom_site_symmetry_multiplicity
_atom_site_calc_flag
_atom_site_refinement_flags
Sm1 Sm 0.39137(6) 0.52526(4) 0.42659(4) 0.01447(19) Uani 1 1 d .
B1 B 0.2124(15) 0.6594(8) 0.2776(8) 0.017(4) Uani 1 1 d U
W1 W 0.10058(5) 0.51086(3) 0.32398(3) 0.01798(16) Uani 1 1 d .
W2 W -0.03552(5) 0.73110(3) 0.31340(3) 0.02138(17) Uani 1 1 d .
W3 W 0.45901(5) 0.57443(3) 0.24866(3) 0.01811(16) Uani 1 1 d .
W4 W 0.21565(5) 0.53845(3) 0.17035(3) 0.02016(16) Uani 1 1 d .
W5 W 0.46802(5) 0.69571(3) 0.35938(3) 0.01872(16) Uani 1 1 d .
W6 W 0.34338(5) 0.67141(3) 0.14096(3) 0.02023(16) Uani 1 1 d .
W7 W 0.23261(5) 0.77508(3) 0.38975(3) 0.02083(16) Uani 1 1 d .
W8 W 0.10379(5) 0.62438(3) 0.42824(3) 0.01831(16) Uani 1 1 d .
W9 W 0.35079(5) 0.79578(3) 0.25493(3) 0.02068(16) Uani 1 1 d .
W10 W -0.04393(5) 0.61713(3) 0.20955(3) 0.02082(16) Uani 1 1 d .
W11 W 0.07929(5) 0.75204(3) 0.17627(3) 0.02079(16) Uani 1 1 d .
Na1 Na 0.0737(6) 0.9156(3) 0.3011(3) 0.046(2) Uani 1 1 d U
Na2 Na 0.0681(7) 0.6299(4) 0.0395(3) 0.060(2) Uani 1 1 d .
K1 K 0.1509(3) 0.37914(18) 0.42486(18) 0.0368(10) Uani 1 1 d .
K2 K 0.3674(3) 0.41649(17) 0.27386(17) 0.0349(10) Uani 1 1 d .
O1W O 0.2727(7) 0.9631(4) 0.3234(4) 0.014(2) Uiso 1 1 d .
O2W O 0.3405(10) 0.3490(6) 0.1666(6) 0.049(4) Uani 1 1 d .
O3W O 0.2057(10) 0.8932(6) 0.0892(6) 0.055(4) Uani 1 1 d .
O4W O -0.3317(10) 0.7168(6) 0.2025(7) 0.064(4) Uani 1 1 d .
O5W O 0.2324(11) 0.9657(6) 0.1958(6) 0.059(4) Uani 1 1 d .
O6W O 0.2699(15) 0.2917(8) 0.4944(7) 0.098(6) Uani 1 1 d .
O7W O -0.0310(13) 0.7229(7) -0.0033(6) 0.077(5) Uani 1 1 d .
O8W O 0.362(3) 0.5620(16) -0.0049(16) 0.097(11) Uiso 0.50 1 d P
O9W O 0.5378(17) 0.6579(10) -0.0336(10) 0.131(7) Uiso 1 1 d .
O10W O 0.2222(9) 0.3294(5) 0.3157(6) 0.042(3) Uani 1 1 d .
O11W O 0.627(2) 0.5713(12) 0.0929(11) 0.049(7) Uiso 0.50 1 d P
O12W O -0.245(2) 0.6956(13) 0.0841(13) 0.066(8) Uiso 0.50 1 d P
O13W O -0.0327(18) 0.6165(9) -0.0860(9) 0.029(5) Uani 0.50 1 d PU
O14W O 0.485(3) 0.5624(16) -0.1231(15) 0.090(10) Uiso 0.50 1 d P
O1 O -0.1460(8) 0.7697(5) 0.3434(5) 0.030(3) Uani 1 1 d U
O2 O 0.2109(9) 0.8270(5) 0.4465(5) 0.035(3) Uani 1 1 d .
O3 O 0.5992(8) 0.7045(5) 0.3945(5) 0.032(3) Uani 1 1 d U
O4 O 0.1878(9) 0.4780(5) 0.1213(5) 0.036(3) Uani 1 1 d .
O5 O 0.2866(8) 0.7102(4) 0.3077(5) 0.021(3) Uani 1 1 d .
O6 O 0.1937(8) 0.6120(5) 0.3287(4) 0.022(3) Uani 1 1 d .
O7 O 0.3705(8) 0.5190(5) 0.1947(4) 0.023(3) Uani 1 1 d .
O8 O 0.3852(8) 0.7397(5) 0.1908(5) 0.025(3) Uani 1 1 d .
O9 O 0.4676(8) 0.6262(5) 0.1702(5) 0.025(3) Uani 1 1 d .
O10 O -0.0216(8) 0.7786(4) 0.2403(5) 0.024(3) Uani 1 1 d .
O11 O 0.2861(8) 0.8287(5) 0.3281(5) 0.030(3) Uani 1 1 d .
O12 O -0.1230(8) 0.6718(5) 0.2624(4) 0.021(3) Uani 1 1 d U
O13 O 0.0892(8) 0.7780(5) 0.3466(5) 0.024(3) Uani 1 1 d .
O14 O 0.1040(8) 0.6813(4) 0.2543(4) 0.016(2) Uani 1 1 d U
O15 O 0.4048(9) 0.8616(5) 0.2266(5) 0.032(3) Uani 1 1 d .
O16 O 0.3846(8) 0.7547(5) 0.4093(5) 0.023(3) Uani 1 1 d .
O17 O 0.4778(8) 0.7683(4) 0.3015(4) 0.023(3) Uani 1 1 d .
O18 O 0.4081(8) 0.5411(4) 0.3154(5) 0.022(3) Uani 1 1 d .
O19 O 0.0222(9) 0.4439(5) 0.3258(5) 0.029(3) Uani 1 1 d .
O20 O 0.2712(8) 0.5954(5) 0.1121(5) 0.024(3) Uani 1 1 d .
O21 O 0.4118(8) 0.6330(4) 0.3992(5) 0.026(3) Uani 1 1 d .
O22 O 0.1992(8) 0.7962(4) 0.2170(4) 0.015(2) Uani 1 1 d .
O23 O 0.0358(7) 0.5534(5) 0.3911(4) 0.020(2) Uani 1 1 d U
O24 O -0.0092(8) 0.5641(5) 0.2731(5) 0.025(3) Uani 1 1 d .
O25 O 0.1708(9) 0.5037(5) 0.2466(5) 0.027(3) Uani 1 1 d .
O26 O -0.0030(8) 0.6714(5) 0.3719(5) 0.030(3) Uani 1 1 d .
O27 O 0.0381(8) 0.8033(5) 0.1212(4) 0.022(3) Uani 1 1 d .
O28 O -0.0272(8) 0.6884(5) 0.1549(5) 0.024(3) Uani 1 1 d .
O29 O -0.1616(8) 0.5837(5) 0.1743(5) 0.032(3) Uani 1 1 d .
O30 O 0.2238(8) 0.4881(5) 0.3687(4) 0.023(3) Uani 1 1 d .
O31 O 0.1910(8) 0.7067(4) 0.1362(4) 0.022(3) Uani 1 1 d .
O32 O 0.0258(9) 0.6307(5) 0.4935(5) 0.030(3) Uani 1 1 d .
O33 O 0.5068(8) 0.6487(4) 0.2903(4) 0.020(2) Uani 1 1 d .
O34 O 0.1814(8) 0.7028(5) 0.4265(4) 0.023(3) Uani 1 1 d .
O35 O 0.2806(8) 0.6263(4) 0.2289(4) 0.019(2) Uani 1 1 d .
O36 O 0.0737(8) 0.5788(5) 0.1647(4) 0.022(3) Uani 1 1 d .
O37 O 0.3887(9) 0.6956(5) 0.0703(5) 0.030(3) Uani 1 1 d .
O38 O 0.2283(8) 0.5834(4) 0.4575(4) 0.018(2) Uani 1 1 d .
O39 O 0.5879(8) 0.5399(5) 0.2403(5) 0.028(3) Uani 1 1 d .
O40 O 0.4102(8) 0.4568(5) 0.5890(5) 0.024(3) Uani 1 1 d .
O41 O 0.2980(8) 0.4599(5) 0.5003(5) 0.025(3) Uani 1 1 d .
O42 O 0.4639(8) 0.5676(5) 0.5234(5) 0.024(3) Uani 1 1 d .
O43 O 0.5674(9) 0.5798(5) 0.6078(5) 0.031(3) Uani 1 1 d U
N1 N 0.2456(11) 0.4114(7) 0.6555(6) 0.039(4) Uani 1 1 d .
H1C H 0.1840 0.3961 0.6723 0.058 Uiso 1 1 calc R
H1D H 0.2626 0.4478 0.6724 0.058 Uiso 1 1 calc R
H1E H 0.3038 0.3857 0.6620 0.058 Uiso 1 1 calc R
N2 N 0.3712(11) 0.6820(6) 0.5286(6) 0.034(4) Uani 1 1 d U
H2A H 0.3573 0.7222 0.5311 0.050 Uiso 1 1 calc R
H2B H 0.3104 0.6610 0.5396 0.050 Uiso 1 1 calc R
H2C H 0.3866 0.6724 0.4900 0.050 Uiso 1 1 calc R
C1 C 0.2236(13) 0.4190(8) 0.5898(7) 0.031(4) Uani 1 1 d .
H1A H 0.1564 0.4446 0.5832 0.037 Uiso 1 1 calc R
H1B H 0.2068 0.3790 0.5718 0.037 Uiso 1 1 calc R
C2 C 0.3186(13) 0.4471(8) 0.5572(8) 0.024(4) Uani 1 1 d .
C3 C 0.4999(12) 0.5997(8) 0.5668(8) 0.025(4) Uani 1 1 d .
C4 C 0.4690(15) 0.6662(8) 0.5696(8) 0.043(5) Uani 1 1 d .
H4A H 0.4514 0.6766 0.6115 0.051 Uiso 1 1 calc R
H4B H 0.5339 0.6908 0.5586 0.051 Uiso 1 1 calc R

loop_
_atom_site_aniso_label
_atom_site_aniso_U_11
_atom_site_aniso_U_22
_atom_site_aniso_U_33
_atom_site_aniso_U_23
_atom_site_aniso_U_13
_atom_site_aniso_U_12
Sm1 0.0132(4) 0.0148(4) 0.0152(4) 0.0016(4) -0.0010(3) -0.0012(3)
B1 0.025(7) 0.017(7) 0.009(7) -0.003(6) -0.004(6) 0.000(6)
W1 0.0135(3) 0.0189(4) 0.0211(4) 0.0032(3) -0.0034(3) -0.0031(3)
W2 0.0160(3) 0.0250(4) 0.0231(4) 0.0043(3) -0.0002(3) 0.0052(3)
W3 0.0160(3) 0.0189(4) 0.0195(4) 0.0037(3) 0.0012(3) 0.0012(3)
W4 0.0215(4) 0.0207(4) 0.0182(4) -0.0010(3) -0.0005(3) -0.0008(3)
W5 0.0164(3) 0.0163(4) 0.0233(4) 0.0027(3) -0.0004(3) -0.0012(3)
W6 0.0201(3) 0.0213(4) 0.0195(4) 0.0049(3) 0.0032(3) 0.0010(3)
W7 0.0213(4) 0.0182(4) 0.0229(4) -0.0013(3) 0.0003(3) 0.0023(3)
W8 0.0139(3) 0.0235(4) 0.0176(4) 0.0029(3) 0.0019(3) 0.0026(3)
W9 0.0203(4) 0.0157(4) 0.0259(4) 0.0045(3) 0.0000(3) -0.0024(3)
W10 0.0145(3) 0.0259(4) 0.0217(4) 0.0055(3) -0.0038(3) -0.0007(3)
W11 0.0184(3) 0.0220(4) 0.0217(4) 0.0068(3) -0.0019(3) 0.0037(3)
Na1 0.046(2) 0.046(2) 0.047(2) 0.0033(10) -0.0002(10) 0.0008(10)
Na2 0.055(5) 0.084(6) 0.040(5) 0.024(5) 0.004(4) 0.005(5)
K1 0.039(2) 0.038(2) 0.033(2) 0.005(2) 0.0007(19) -0.008(2)
K2 0.044(2) 0.030(2) 0.031(2) 0.0052(19) -0.0044(19) -0.0037(19)
O2W 0.041(8) 0.041(8) 0.064(9) -0.009(7) -0.007(7) -0.007(6)
O3W 0.043(8) 0.081(11) 0.041(8) 0.000(8) 0.009(7) -0.017(7)
O4W 0.027(7) 0.067(10) 0.098(12) 0.016(9) -0.003(8) -0.007(7)
O5W 0.068(10) 0.037(8) 0.070(10) -0.008(8) -0.015(8) -0.012(7)
O6W 0.134(15) 0.076(12) 0.078(12) -0.011(10) -0.047(11) 0.042(11)
O7W 0.091(11) 0.082(12) 0.062(10) -0.025(9) 0.040(9) -0.049(9)
O10W 0.028(7) 0.042(8) 0.057(9) -0.010(7) 0.000(6) -0.017(6)
O13W 0.035(9) 0.026(9) 0.027(9) 0.002(8) 0.003(7) -0.020(7)
O1 0.018(5) 0.036(6) 0.036(6) 0.014(5) 0.013(5) 0.007(5)
O2 0.037(7) 0.028(7) 0.040(7) -0.019(6) -0.003(6) 0.000(6)
O3 0.019(5) 0.040(6) 0.036(6) 0.006(5) -0.011(5) -0.009(5)
O4 0.040(7) 0.036(7) 0.032(7) -0.015(6) 0.008(6) -0.012(6)
O5 0.018(6) 0.020(6) 0.025(6) -0.004(5) -0.003(5) -0.007(5)
O6 0.027(6) 0.021(6) 0.017(6) 0.001(5) 0.011(5) -0.005(5)
O7 0.022(6) 0.027(6) 0.018(6) 0.002(5) -0.003(5) 0.002(5)
O8 0.030(6) 0.017(6) 0.026(6) -0.002(5) 0.001(5) 0.005(5)
O9 0.020(6) 0.024(6) 0.031(7) -0.004(6) 0.000(5) -0.005(5)
O10 0.024(6) 0.019(6) 0.028(7) 0.001(5) -0.007(5) -0.001(5)
O11 0.015(6) 0.032(7) 0.043(7) -0.015(6) 0.002(5) 0.006(5)
O12 0.010(5) 0.031(6) 0.022(5) 0.014(5) 0.004(4) 0.000(4)
O13 0.017(6) 0.029(7) 0.026(6) 0.016(5) -0.012(5) -0.003(5)
O14 0.016(4) 0.013(5) 0.019(5) 0.009(4) -0.004(4) 0.004(4)
O15 0.036(7) 0.035(7) 0.026(7) 0.005(6) 0.004(6) -0.006(6)
O16 0.018(6) 0.023(6) 0.027(6) -0.005(5) -0.004(5) 0.007(5)
O17 0.028(6) 0.019(6) 0.021(6) 0.001(5) -0.004(5) -0.005(5)
O18 0.020(6) 0.016(6) 0.029(6) 0.003(5) -0.013(5) -0.002(5)
O19 0.032(6) 0.023(6) 0.032(7) -0.001(6) 0.005(6) -0.006(5)
O20 0.019(6) 0.025(6) 0.026(6) 0.002(5) -0.004(5) 0.004(5)
O21 0.026(6) 0.019(6) 0.033(7) 0.009(5) 0.007(5) 0.001(5)
O22 0.019(5) 0.011(5) 0.016(6) -0.004(5) 0.003(5) -0.001(4)
O23 0.005(4) 0.030(6) 0.023(5) 0.005(5) -0.002(4) 0.000(4)
O24 0.025(6) 0.029(7) 0.020(6) -0.004(5) 0.005(5) 0.003(5)
O25 0.030(6) 0.022(6) 0.029(6) -0.010(6) -0.002(5) -0.004(5)
O26 0.017(6) 0.036(7) 0.038(7) -0.001(6) 0.001(5) 0.000(5)
O27 0.025(6) 0.024(6) 0.018(6) 0.004(5) 0.003(5) 0.000(5)
O28 0.016(6) 0.029(7) 0.027(6) -0.002(5) -0.012(5) 0.009(5)
O29 0.022(6) 0.043(8) 0.032(7) 0.015(6) 0.005(5) 0.001(5)
O30 0.025(6) 0.022(6) 0.020(6) -0.002(5) -0.016(5) 0.005(5)
O31 0.030(6) 0.017(6) 0.020(6) -0.008(5) 0.004(5) 0.000(5)
O32 0.032(7) 0.047(8) 0.012(6) -0.003(6) 0.003(5) 0.000(6)
O33 0.030(6) 0.016(6) 0.013(6) 0.003(5) 0.000(5) -0.003(5)
O34 0.025(6) 0.029(6) 0.015(6) -0.006(5) 0.008(5) 0.000(5)
O35 0.016(5) 0.023(6) 0.016(6) -0.001(5) -0.003(5) 0.009(5)
O36 0.019(6) 0.026(6) 0.019(6) 0.009(5) -0.004(5) -0.003(5)
O37 0.032(7) 0.034(7) 0.025(6) 0.000(6) -0.002(5) -0.005(6)
O38 0.018(5) 0.018(6) 0.019(6) 0.002(5) 0.008(5) -0.001(5)
O39 0.018(6) 0.029(7) 0.037(7) 0.005(6) 0.001(5) 0.008(5)
O40 0.018(6) 0.034(7) 0.021(6) 0.013(6) -0.001(5) 0.000(5)
O41 0.016(6) 0.026(7) 0.032(7) 0.006(6) 0.004(5) -0.005(5)
O42 0.011(5) 0.034(7) 0.028(7) -0.002(6) -0.006(5) 0.010(5)
O43 0.040(6) 0.024(6) 0.030(6) -0.001(5) -0.015(5) 0.013(5)
N1 0.029(8) 0.051(10) 0.036(9) 0.008(8) -0.002(7) -0.019(7)
N2 0.028(6) 0.024(7) 0.048(7) 0.000(6) -0.002(6) 0.010(5)
C1 0.027(10) 0.048(12) 0.019(10) 0.003(9) 0.012(8) -0.002(9)
C2 0.012(8) 0.035(11) 0.027(10) 0.009(9) 0.007(8) -0.006(7)
C3 0.015(8) 0.033(11) 0.027(10) -0.011(9) -0.014(8) -0.001(7)
C4 0.051(12) 0.033(11) 0.042(12) -0.012(10) -0.025(10) 0.025(9)

loop_
_atom_type_symbol
_atom_type_description
_atom_type_scat_dispersion_real
_atom_type_scat_dispersion_imag
_atom_type_scat_source
C C 0.0033 0.0016 'International Tables Vol C Tables 4.2.6.8 and 6.1.1.4'
H H 0.0000 0.0000 'International Tables Vol C Tables 4.2.6.8 and 6.1.1.4'
B B 0.0013 0.0007 'International Tables Vol C Tables 4.2.6.8 and 6.1.1.4'
N N 0.0061 0.0033 'International Tables Vol C Tables 4.2.6.8 and 6.1.1.4'
O O 0.0106 0.0060 'International Tables Vol C Tables 4.2.6.8 and 6.1.1.4'
W W -0.8490 6.8722 'International Tables Vol C Tables 4.2.6.8 and 6.1.1.4'
Sm Sm -0.1638 3.4418 'International Tables Vol C Tables 4.2.6.8 and 6.1.1.4'
K K 0.2009 0.2494 'International Tables Vol C Tables 4.2.6.8 and 6.1.1.4'
Na Na 0.0362 0.0249 'International Tables Vol C Tables 4.2.6.8 and 6.1.1.4'

loop_
_geom_angle_atom_site_label_1
_geom_angle_atom_site_label_2
_geom_angle_atom_site_label_3
_geom_angle
_geom_angle_site_symmetry_1
_geom_angle_site_symmetry_3
K2 Sm1 K1 62.45(7) . .
O18 Sm1 K1 100.2(2) . .
O18 Sm1 K2 44.4(2) . .
O18 Sm1 O42 114.0(3) . 3_666
O18 Sm1 C3 97.0(4) . 3_666
O21 Sm1 K1 142.1(2) . .
O21 Sm1 K2 111.2(3) . .
O21 Sm1 O18 67.1(3) . .
O21 Sm1 O30 106.2(3) . .
O21 Sm1 O41 140.7(3) . .
O21 Sm1 O42 135.8(3) . 3_666
O21 Sm1 O43 142.9(3) . 3_666
O21 Sm1 C3 146.8(4) . 3_666
O30 Sm1 K1 39.0(2) . .
O30 Sm1 K2 50.1(2) . .
O30 Sm1 O18 68.5(3) . .
O30 Sm1 O41 76.7(3) . .
O30 Sm1 O42 115.1(3) . 3_666
O30 Sm1 O43 72.5(3) . 3_666
O30 Sm1 C3 93.4(4) . 3_666
O38 Sm1 K1 81.7(2) . .
O38 Sm1 K2 120.1(2) . .
O38 Sm1 O18 107.3(3) . .
O38 Sm1 O21 69.7(3) . .
O38 Sm1 O30 71.4(3) . .
O38 Sm1 O41 74.7(3) . .
O38 Sm1 O42 79.3(3) . .
O38 Sm1 O42 137.6(3) . 3_666
O38 Sm1 O43 137.7(3) . 3_666
O38 Sm1 C3 143.2(4) . 3_666
O40 Sm1 K1 140.3(3) 3_666 .
O40 Sm1 K2 90.7(3) 3_666 .
O40 Sm1 O18 73.7(3) 3_666 .
O40 Sm1 O21 72.7(3) 3_666 .
O40 Sm1 O30 138.7(3) 3_666 .
O40 Sm1 O38 137.9(3) 3_666 .
O40 Sm1 O41 130.9(3) 3_666 .
O40 Sm1 O42 66.3(3) 3_666 3_666
O40 Sm1 O42 75.7(3) 3_666 .
O40 Sm1 O43 84.4(4) 3_666 3_666
O40 Sm1 C3 74.9(4) 3_666 3_666
O41 Sm1 K1 41.7(3) . .
O41 Sm1 K2 100.5(3) . .
O41 Sm1 O18 141.8(3) . .
O41 Sm1 O42 67.2(3) . 3_666
O41 Sm1 O43 76.1(3) . 3_666
O41 Sm1 C3 69.2(4) . 3_666
O42 Sm1 K1 82.0(2) 3_666 .
O42 Sm1 K1 120.1(2) . .
O42 Sm1 K2 159.9(2) . .
O42 Sm1 K2 85.4(2) 3_666 .
O42 Sm1 O18 139.7(3) . .
O42 Sm1 O21 79.2(4) . .
O42 Sm1 O30 145.6(3) . .
O42 Sm1 O41 78.5(4) . .
O42 Sm1 O42 75.6(4) . 3_666
O42 Sm1 O43 123.5(3) . 3_666
O42 Sm1 C3 99.7(4) . 3_666
O42 Sm1 C3 24.2(3) 3_666 3_666
O43 Sm1 K1 56.2(3) 3_666 .
O43 Sm1 K2 38.8(3) 3_666 .
O43 Sm1 O18 78.8(3) 3_666 .
O43 Sm1 O42 48.1(3) 3_666 3_666
O43 Sm1 C3 23.9(4) 3_666 3_666
C3 Sm1 K1 66.9(3) 3_666 .
C3 Sm1 K2 62.0(3) 3_666 .
O6 B1 O5 105.5(11) . .
O14 B1 O5 113.2(13) . .
O14 B1 O6 109.0(12) . .
O14 B1 O35 113.2(12) . .
O35 B1 O5 109.1(12) . .
O35 B1 O6 106.3(12) . .
K1 W1 K2 69.35(8) . .
O6 W1 K1 128.1(2) . .
O6 W1 K2 96.7(2) . .
O19 W1 K1 52.9(4) . .
O19 W1 K2 90.1(3) . .
O19 W1 O6 173.0(4) . .
O19 W1 O23 99.1(4) . .
O19 W1 O24 99.4(5) . .
O19 W1 O25 101.7(5) . .
O19 W1 O30 100.2(5) . .
O23 W1 K1 88.7(3) . .
O23 W1 K2 144.1(3) . .
O23 W1 O6 74.2(4) . .
O23 W1 O24 83.0(4) . .
O24 W1 K1 149.5(3) . .
O24 W1 K2 129.9(3) . .
O24 W1 O6 77.6(4) . .
O25 W1 K1 113.7(3) . .
O25 W1 K2 48.4(3) . .
O25 W1 O6 84.3(4) . .
O25 W1 O23 155.8(4) . .
O25 W1 O24 81.6(4) . .
O30 W1 K1 49.0(3) . .
O30 W1 K2 50.8(3) . .
O30 W1 O6 82.7(4) . .
O30 W1 O23 93.3(4) . .
O30 W1 O24 160.3(4) . .
O30 W1 O25 95.0(4) . .
O1 W2 O10 98.5(5) . .
O1 W2 O12 98.6(5) . .
O1 W2 O13 100.3(5) . .
O1 W2 O14 169.9(4) . .
O1 W2 O26 102.8(5) . .
O10 W2 O12 86.8(4) . .
O10 W2 O14 73.1(4) . .
O12 W2 O14 75.8(3) . .
O13 W2 O10 86.3(4) . .
O13 W2 O12 160.6(4) . .
O13 W2 O14 84.9(4) . .
O26 W2 O10 158.7(4) . .
O26 W2 O12 91.0(4) . .
O26 W2 O13 88.8(4) . .
O26 W2 O14 85.8(4) . .
O7 W3 K2 49.9(3) . .
O7 W3 O9 83.1(4) . .
O7 W3 O35 75.0(4) . .
O9 W3 K2 131.8(3) . .
O9 W3 O35 70.6(4) . .
O18 W3 K2 51.2(3) . .
O18 W3 O7 93.0(4) . .
O18 W3 O9 161.4(4) . .
O18 W3 O33 93.3(4) . .
O18 W3 O35 90.9(4) . .
O33 W3 K2 143.2(3) . .
O33 W3 O7 159.9(4) . .
O33 W3 O9 84.8(4) . .
O33 W3 O35 85.8(4) . .
O35 W3 K2 101.9(2) . .
O39 W3 K2 82.7(4) . .
O39 W3 O7 96.8(5) . .
O39 W3 O9 94.4(4) . .
O39 W3 O18 104.1(5) . .
O39 W3 O33 100.1(5) . .
O39 W3 O35 163.5(4) . .
O4 W4 K2 84.8(4) . .
O4 W4 O7 99.1(5) . .
O4 W4 O20 98.3(5) . .
O4 W4 O25 100.7(5) . .
O4 W4 O35 170.6(4) . .
O4 W4 O36 99.8(5) . .
O7 W4 K2 43.9(3) . .
O7 W4 O35 75.6(4) . .
O20 W4 K2 132.0(3) . .
O20 W4 O7 88.8(4) . .
O20 W4 O25 161.0(4) . .
O20 W4 O35 74.2(4) . .
O25 W4 K2 50.4(3) . .
O25 W4 O7 88.1(4) . .
O25 W4 O35 86.9(4) . .
O35 W4 K2 96.1(2) . .
O36 W4 K2 138.0(3) . .
O36 W4 O7 161.1(4) . .
O36 W4 O20 89.0(4) . .
O36 W4 O25 87.9(4) . .
O36 W4 O35 85.8(4) . .
O3 W5 O5 165.9(4) . .
O3 W5 O16 98.2(5) . .
O3 W5 O17 96.8(5) . .
O3 W5 O21 102.6(5) . .
O3 W5 O33 100.0(5) . .
O16 W5 O5 73.6(4) . .
O16 W5 O17 83.1(4) . .
O17 W5 O5 71.2(4) . .
O21 W5 O5 89.3(4) . .
O21 W5 O16 91.4(4) . .
O21 W5 O17 160.5(4) . .
O21 W5 O33 94.8(4) . .
O33 W5 O5 86.4(4) . .
O33 W5 O16 159.0(4) . .
O33 W5 O17 84.4(4) . .
O8 W6 O20 161.7(4) . .
O8 W6 O31 86.5(4) . .
O8 W6 O35 86.6(4) . .
O9 W6 O8 92.1(4) . .
O9 W6 O20 89.3(4) . .
O9 W6 O31 159.7(4) . .
O9 W6 O35 76.4(4) . .
O20 W6 O31 85.9(4) . .
O20 W6 O35 75.9(4) . .
O31 W6 O35 83.4(4) . .
O37 W6 O8 100.9(5) . .
O37 W6 O9 101.4(5) . .
O37 W6 O20 96.7(5) . .
O37 W6 O31 98.7(5) . .
O37 W6 O35 172.3(4) . .
O2 W7 O5 172.0(4) . .
O2 W7 O11 99.9(5) . .
O2 W7 O13 100.3(5) . .
O2 W7 O16 99.4(5) . .
O2 W7 O34 100.6(5) . .
O11 W7 O5 74.1(4) . .
O13 W7 O5 84.8(4) . .
O13 W7 O11 86.8(4) . .
O16 W7 O5 75.4(4) . .
O16 W7 O11 87.9(4) . .
O16 W7 O13 160.2(4) . .
O34 W7 O5 85.7(4) . .
O34 W7 O11 159.3(4) . .
O34 W7 O13 86.8(4) . .
O34 W7 O16 91.5(4) . .
O23 W8 O6 74.1(4) . .
O23 W8 O26 84.9(4) . .
O23 W8 O34 153.7(4) . .
O26 W8 O6 78.4(4) . .
O32 W8 O6 173.2(4) . .
O32 W8 O23 100.6(5) . .
O32 W8 O26 97.0(5) . .
O32 W8 O34 102.4(5) . .
O32 W8 O38 101.6(5) . .
O34 W8 O6 81.9(3) . .
O34 W8 O26 79.8(4) . .
O38 W8 O6 83.3(4) . .
O38 W8 O23 94.0(4) . .
O38 W8 O26 161.3(4) . .
O38 W8 O34 93.7(4) . .
O8 W9 O5 86.3(4) . .
O8 W9 O11 160.4(4) . .
O8 W9 O22 84.9(4) . .
O11 W9 O5 74.9(4) . .
O11 W9 O22 87.8(4) . .
O15 W9 O5 171.7(4) . .
O15 W9 O8 100.3(5) . .
O15 W9 O11 99.0(5) . .
O15 W9 O17 99.4(5) . .
O15 W9 O22 101.2(5) . .
O17 W9 O5 75.3(4) . .
O17 W9 O8 90.2(4) . .
O17 W9 O11 90.3(4) . .
O17 W9 O22 159.3(4) . .
O22 W9 O5 84.3(4) . .
O12 W10 O14 76.1(4) . .
O12 W10 O28 86.5(4) . .
O24 W10 O12 92.0(4) . .
O24 W10 O14 85.7(4) . .
O24 W10 O28 157.8(4) . .
O24 W10 O36 88.2(4) . .
O28 W10 O14 72.5(3) . .
O29 W10 O12 97.3(5) . .
O29 W10 O14 169.6(4) . .
O29 W10 O24 102.8(5) . .
O29 W10 O28 99.3(5) . .
O29 W10 O36 100.1(5) . .
O36 W10 O12 162.1(4) . .
O36 W10 O14 86.1(4) . .
O36 W10 O28 86.6(4) . .
O10 W11 O14 74.5(4) . .
O22 W11 O10 88.9(4) . .
O22 W11 O14 85.6(4) . .
O22 W11 O28 161.4(4) . .
O27 W11 O10 98.5(4) . .
O27 W11 O14 170.6(4) . .
O27 W11 O22 100.6(4) . .
O27 W11 O28 98.0(5) . .
O27 W11 O31 101.5(4) . .
O28 W11 O10 88.6(4) . .
O28 W11 O14 75.9(4) . .
O31 W11 O10 160.0(4) . .
O31 W11 O14 85.6(4) . .
O31 W11 O22 87.7(4) . .
O31 W11 O28 88.4(4) . .
O1W Na1 O13W 111.0(5) . 4_576
O1W Na1 O19 113.1(4) . 2
O13W Na1 O19 132.2(5) 4_576 2
O7W Na2 O13W 64.5(6) . .
O7W Na2 O2 75.5(4) . 4_575
O7W Na2 O20 140.6(5) . .
O7W Na2 O31 90.9(5) . .
O7W Na2 O36 130.1(5) . .
O13W Na2 O31 150.1(5) . .
O2 Na2 O13W 66.3(5) 4_575 .
O2 Na2 O20 88.5(4) 4_575 .
O2 Na2 O31 92.0(4) 4_575 .
O2 Na2 O36 142.5(4) 4_575 .
O20 Na2 O13W 140.2(5) . .
O20 Na2 O31 53.3(3) . .
O20 Na2 O36 54.1(3) . .
O36 Na2 O13W 144.5(5) . .
O36 Na2 O31 64.5(3) . .
Sm1 K1 K2 56.83(7) . .
W1 K1 Sm1 60.65(6) . .
W1 K1 K2 58.63(7) . .
O6W K1 Sm1 100.7(4) . .
O6W K1 W1 159.0(4) . .
O6W K1 K2 104.1(4) . .
O6W K1 O10W 92.2(4) . .
O6W K1 O19 164.0(4) . .
O6W K1 O27 99.3(4) . 2_545
O6W K1 O30 131.1(5) . .
O6W K1 O32 88.4(5) . 3_566
O6W K1 O41 80.2(4) . .
O10W K1 Sm1 94.2(2) . .
O10W K1 W1 80.6(3) . .
O10W K1 K2 37.9(2) . .
O10W K1 O19 73.9(3) . .
O10W K1 O27 74.9(3) . 2_545
O10W K1 O30 81.2(3) . .
O10W K1 O32 140.7(3) . 3_566
O10W K1 O41 121.5(3) . .
O19 K1 Sm1 88.4(2) . .
O19 K1 W1 27.9(2) . .
O19 K1 K2 69.8(2) . .
O27 K1 Sm1 157.5(2) 2_545 .
O27 K1 W1 97.7(2) 2_545 .
O27 K1 K2 108.1(2) 2_545 .
O27 K1 O19 69.9(3) 2_545 .
O27 K1 O41 163.6(3) 2_545 .
O30 K1 Sm1 33.0(2) . .
O30 K1 W1 28.58(19) . .
O30 K1 K2 46.5(2) . .
O30 K1 O19 55.7(3) . .
O30 K1 O27 124.7(3) . 2_545
O30 K1 O41 63.6(3) . .
O32 K1 Sm1 124.3(3) 3_566 .
O32 K1 W1 109.7(3) 3_566 .
O32 K1 K2 167.1(3) 3_566 .
O32 K1 O19 97.4(3) 3_566 .
O32 K1 O27 66.3(3) 3_566 2_545
O32 K1 O30 126.0(3) 3_566 .
O32 K1 O41 97.3(3) 3_566 .
O41 K1 Sm1 33.7(2) . .
O41 K1 W1 86.8(2) . .
O41 K1 K2 87.7(2) . .
O41 K1 O19 113.6(3) . .
W1 K2 Sm1 60.11(6) . .
W3 K2 Sm1 64.34(6) . .
W3 K2 W1 78.26(7) . .
W3 K2 W4 53.10(5) . .
W4 K2 Sm1 95.32(8) . .
W4 K2 W1 56.73(6) . .
O2W K2 Sm1 175.9(3) . .
O2W K2 W1 116.4(3) . .
O2W K2 W3 113.3(3) . .
O2W K2 W4 80.6(3) . .
O2W K2 O7 84.6(3) . .
O2W K2 O15 81.6(3) . 2_645
O2W K2 O18 140.7(4) . .
O2W K2 O25 96.1(3) . .
O2W K2 O30 140.7(3) . .
O10W K2 Sm1 98.7(3) . .
O10W K2 W1 75.6(3) . .
O10W K2 W3 153.5(3) . .
O10W K2 W4 112.9(3) . .
O10W K2 O2W 82.2(4) . .
O10W K2 O7 140.9(4) . .
O10W K2 O15 107.7(4) . 2_645
O10W K2 O18 130.0(3) . .
O10W K2 O25 90.8(3) . .
O10W K2 O30 76.2(3) . .
O7 K2 Sm1 92.2(2) . .
O7 K2 W1 77.8(2) . .
O7 K2 W3 32.0(2) . .
O7 K2 W4 28.3(2) . .
O7 K2 O15 106.5(3) . 2_645
O7 K2 O18 56.2(3) . .
O7 K2 O25 54.2(3) . .
O7 K2 O30 91.8(3) . .
O15 K2 Sm1 101.9(2) 2_645 .
O15 K2 W1 161.9(2) 2_645 .
O15 K2 W3 96.1(2) 2_645 .
O15 K2 W4 132.5(2) 2_645 .
O15 K2 O25 160.7(3) 2_645 .
O15 K2 O30 136.2(3) 2_645 .
O18 K2 Sm1 36.6(2) . .
O18 K2 W1 63.2(2) . .
O18 K2 W3 28.2(2) . .
O18 K2 W4 66.8(2) . .
O18 K2 O15 104.0(3) . 2_645
O18 K2 O25 65.8(3) . .
O18 K2 O30 54.2(3) . .
O25 K2 Sm1 79.8(2) . .
O25 K2 W1 28.2(2) . .
O25 K2 W3 67.1(2) . .
O25 K2 W4 29.2(2) . .
O25 K2 O30 52.5(3) . .
O30 K2 Sm1 36.53(18) . .
O30 K2 W1 26.14(17) . .
O30 K2 W3 78.7(2) . .
O30 K2 W4 78.22(19) . .
O43 K2 Sm1 35.4(2) 3_666 .
O43 K2 W1 85.2(2) 3_666 .
O43 K2 W3 92.4(3) 3_666 .
O43 K2 W4 130.7(3) 3_666 .
O43 K2 O2W 148.5(4) 3_666 .
O43 K2 O10W 81.8(4) 3_666 .
O43 K2 O7 123.9(3) 3_666 .
O43 K2 O15 77.8(3) 3_666 2_645
O43 K2 O18 68.3(3) 3_666 .
O43 K2 O25 111.0(3) 3_666 .
O43 K2 O30 59.2(3) 3_666 .
K2 O10W K1 103.4(4) . .
Na1 O13W Na2 129.8(8) 4_575 .
W7 O2 Na2 147.9(6) . 4_576
B1 O5 W5 125.8(9) . .
B1 O5 W7 125.5(8) . .
B1 O5 W9 123.5(8) . .
W7 O5 W5 89.2(3) . .
W9 O5 W5 92.0(3) . .
W9 O5 W7 90.0(3) . .
B1 O6 W1 130.2(8) . .
B1 O6 W8 129.9(8) . .
W1 O6 W8 85.8(3) . .
W3 O7 K2 98.0(4) . .
W4 O7 W3 120.4(5) . .
W4 O7 K2 107.8(4) . .
W6 O8 W9 149.5(6) . .
W6 O9 W3 120.8(5) . .
W2 O10 W11 120.7(5) . .
W7 O11 W9 120.6(5) . .
W10 O12 W2 119.2(4) . .
W7 O13 W2 145.6(6) . .
B1 O14 W2 125.5(9) . .
B1 O14 W10 124.7(9) . .
B1 O14 W11 124.4(9) . .
W2 O14 W10 88.7(3) . .
W11 O14 W2 91.6(3) . .
W11 O14 W10 91.2(3) . .
W9 O15 K2 134.6(6) . 2_655
W7 O16 W5 121.5(5) . .
W9 O17 W5 121.4(5) . .
Sm1 O18 K2 99.1(3) . .
W3 O18 Sm1 156.7(5) . .
W3 O18 K2 100.6(4) . .
W1 O19 Na1 109.5(5) . 2_545
W1 O19 K1 99.2(5) . .
K1 O19 Na1 137.6(4) . 2_545
W4 O20 W6 119.5(5) . .
W4 O20 Na2 103.4(4) . .
W6 O20 Na2 107.1(4) . .
W5 O21 Sm1 155.5(5) . .
W11 O22 W9 148.6(5) . .
W8 O23 W1 122.8(5) . .
W10 O24 W1 152.5(5) . .
W1 O25 W4 151.0(6) . .
W1 O25 K2 103.4(4) . .
W4 O25 K2 100.4(4) . .
W2 O26 W8 152.7(6) . .
W11 O27 K1 143.9(5) . 2
W11 O28 W10 120.3(5) . .
Sm1 O30 K1 108.0(3) . .
Sm1 O30 K2 93.3(3) . .
W1 O30 Sm1 144.5(5) . .
W1 O30 K1 102.4(4) . .
W1 O30 K2 103.1(4) . .
K1 O30 K2 93.0(3) . .
W6 O31 Na2 103.5(4) . .
W11 O31 W6 147.0(6) . .
W11 O31 Na2 106.8(4) . .
W8 O32 K1 161.8(6) . 3_566
W5 O33 W3 138.9(5) . .
W7 O34 W8 155.1(6) . .
B1 O35 W3 125.0(8) . .
B1 O35 W4 125.1(8) . .
B1 O35 W6 124.8(8) . .
W4 O35 W3 88.8(3) . .
W6 O35 W3 92.3(3) . .
W6 O35 W4 90.2(3) . .
W4 O36 W10 145.6(6) . .
W4 O36 Na2 102.8(4) . .
W10 O36 Na2 108.7(4) . .
W8 O38 Sm1 143.3(5) . .
C2 O40 Sm1 138.9(9) . 3_666
Sm1 O41 K1 104.6(4) . .
C2 O41 Sm1 133.6(10) . .
C2 O41 K1 119.8(10) . .
Sm1 O42 Sm1 104.4(4) . 3_666
C3 O42 Sm1 85.8(9) . 3_666
C3 O42 Sm1 167.8(11) . .
Sm1 O43 K2 105.7(4) 3_666 3_666
C3 O43 Sm1 103.3(10) . 3_666
C3 O43 K2 146.4(10) . 3_666
H1C N1 H1D 109.5 . .
H1C N1 H1E 109.5 . .
H1D N1 H1E 109.5 . .
C1 N1 H1C 109.5 . .
C1 N1 H1D 109.5 . .
C1 N1 H1E 109.5 . .
H2A N2 H2B 109.5 . .
H2A N2 H2C 109.5 . .
H2B N2 H2C 109.5 . .
C4 N2 H2A 109.5 . .
C4 N2 H2B 109.5 . .
C4 N2 H2C 109.5 . .
N1 C1 H1A 108.7 . .
N1 C1 H1B 108.7 . .
N1 C1 C2 114.3(14) . .
H1A C1 H1B 107.6 . .
C2 C1 H1A 108.7 . .
C2 C1 H1B 108.7 . .
O40 C2 O41 127.6(14) . .
O40 C2 C1 116.5(14) . .
O41 C2 C1 115.9(14) . .
O42 C3 Sm1 70.0(9) . 3_666
O42 C3 O43 122.7(16) . .
O42 C3 C4 120.1(15) . .
O43 C3 Sm1 52.8(8) . 3_666
O43 C3 C4 117.0(14) . .
C4 C3 Sm1 168.0(11) . 3_666
N2 C4 C3 112.9(14) . .
N2 C4 H4A 109.0 . .
N2 C4 H4B 109.0 . .
C3 C4 H4A 109.0 . .
C3 C4 H4B 109.0 . .
H4A C4 H4B 107.8 . .

loop_
_geom_bond_atom_site_label_1
_geom_bond_atom_site_label_2
_geom_bond_distance
_geom_bond_site_symmetry_2
Sm1 K1 4.248(4) .
Sm1 K2 4.076(4) .
Sm1 O18 2.459(10) .
Sm1 O21 2.427(10) .
Sm1 O30 2.430(10) .
Sm1 O38 2.414(9) .
Sm1 O40 2.404(10) 3_666
Sm1 O41 2.437(10) .
Sm1 O42 2.420(11) .
Sm1 O42 2.826(10) 3_666
Sm1 O43 2.455(10) 3_666
Sm1 C3 2.999(17) 3_666
B1 O5 1.536(19) .
B1 O6 1.539(19) .
B1 O14 1.433(19) .
B1 O35 1.534(19) .
W1 K1 3.637(4) .
W1 K2 3.939(4) .
W1 O6 2.452(10) .
W1 O19 1.722(10) .
W1 O23 1.913(10) .
W1 O24 2.025(10) .
W1 O25 1.913(10) .
W1 O30 1.782(9) .
W2 O1 1.700(9) .
W2 O10 1.909(10) .
W2 O12 1.963(10) .
W2 O13 1.903(10) .
W2 O14 2.386(9) .
W2 O26 1.845(11) .
W3 K2 3.641(4) .
W3 O7 1.950(10) .
W3 O9 2.049(10) .
W3 O18 1.750(10) .
W3 O33 1.921(10) .
W3 O35 2.403(9) .
W3 O39 1.708(9) .
W4 K2 3.863(4) .
W4 O4 1.715(11) .
W4 O7 1.922(10) .
W4 O20 1.906(10) .
W4 O25 1.916(10) .
W4 O35 2.399(10) .
W4 O36 1.885(10) .
W5 O3 1.704(10) .
W5 O5 2.390(10) .
W5 O16 1.967(9) .
W5 O17 2.023(10) .
W5 O21 1.758(9) .
W5 O33 1.888(9) .
W6 O8 1.889(10) .
W6 O9 1.850(10) .
W6 O20 1.946(10) .
W6 O31 1.948(10) .
W6 O35 2.298(9) .
W6 O37 1.729(10) .
W7 O2 1.700(10) .
W7 O5 2.380(10) .
W7 O11 1.903(11) .
W7 O13 1.896(9) .
W7 O16 1.873(9) .
W7 O34 1.871(10) .
W8 O6 2.465(9) .
W8 O23 1.900(10) .
W8 O26 1.998(11) .
W8 O32 1.728(10) .
W8 O34 1.933(10) .
W8 O38 1.806(10) .
W9 O5 2.326(10) .
W9 O8 1.908(10) .
W9 O11 1.929(10) .
W9 O15 1.690(10) .
W9 O17 1.867(10) .
W9 O22 1.933(9) .
W10 O12 1.919(10) .
W10 O14 2.402(10) .
W10 O24 1.833(10) .
W10 O28 1.965(10) .
W10 O29 1.715(11) .
W10 O36 1.916(10) .
W11 O10 1.954(10) .
W11 O14 2.297(9) .
W11 O22 1.893(9) .
W11 O27 1.691(10) .
W11 O28 1.909(10) .
W11 O31 1.884(9) .
Na1 O1W 2.585(11) .
Na1 O13W 2.89(2) 4_576
Na1 O19 3.000(13) 2
Na2 O7W 2.491(19) .
Na2 O13W 2.95(2) .
Na2 O2 2.841(12) 4_575
Na2 O20 2.905(13) .
Na2 O31 3.005(13) .
Na2 O36 2.938(12) .
K1 K2 4.317(5) .
K1 O6W 2.769(16) .
K1 O10W 2.771(12) .
K1 O19 2.939(12) .
K1 O27 2.910(11) 2_545
K1 O30 2.812(11) .
K1 O32 2.798(10) 3_566
K1 O41 2.918(11) .
K2 O2W 2.761(13) .
K2 O10W 2.729(11) .
K2 O7 2.815(11) .
K2 O15 2.932(11) 2_645
K2 O18 2.886(10) .
K2 O25 3.028(11) .
K2 O30 3.134(10) .
K2 O43 2.655(11) 3_666
O13W Na1 2.89(2) 4_575
O2 Na2 2.841(12) 4_576
O15 K2 2.932(11) 2_655
O19 Na1 3.000(13) 2_545
O27 K1 2.910(11) 2
O32 K1 2.798(10) 3_566
O40 Sm1 2.404(10) 3_666
O40 C2 1.273(18) .
O41 C2 1.282(18) .
O42 Sm1 2.826(10) 3_666
O42 C3 1.233(17) .
O43 Sm1 2.455(10) 3_666
O43 K2 2.655(11) 3_666
O43 C3 1.247(17) .
N1 H1C 0.8900 .
N1 H1D 0.8900 .
N1 H1E 0.8900 .
N1 C1 1.451(19) .
N2 H2A 0.8900 .
N2 H2B 0.8900 .
N2 H2C 0.8900 .
N2 C4 1.466(19) .
C1 H1A 0.9700 .
C1 H1B 0.9700 .
C1 C2 1.480(19) .
C3 Sm1 2.999(17) 3_666
C3 C4 1.49(2) .
C4 H4A 0.9700 .
C4 H4B 0.9700 .

loop_
_geom_hbond_atom_site_label_D
_geom_hbond_atom_site_label_H
_geom_hbond_atom_site_label_A
_geom_hbond_distance_DH
_geom_hbond_distance_HA
_geom_hbond_distance_DA
_geom_hbond_angle_DHA
_geom_hbond_site_symmetry_A
N1 H1C O12 0.89 2.19 2.959(16) 144.4 3_566
N1 H1C O24 0.89 2.57 3.286(16) 138.3 3_566
N1 H1D O5W 0.89 1.98 2.815(19) 155.1 4_576
N1 H1D O39 0.89 2.55 3.116(18) 122.5 3_666
N1 H1E O3 0.89 2.60 3.319(19) 138.2 3_666
N1 H1E O33 0.89 2.53 3.359(17) 155.3 3_666
N2 H2A O37 0.89 2.00 2.811(17) 150.2 4_576
N2 H2B O3W 0.89 2.04 2.901(18) 161.2 4_576
N2 H2B O38 0.89 2.61 3.095(17) 115.0 .
N2 H2C O16 0.89 2.50 3.047(17) 119.9 .
N2 H2C O21 0.89 2.18 3.064(17) 169.8 .
